data_7114094
loop_
_publ_author_name
'Shevchenko, Igor'
'Andrushko, Vasyl'
'Lork, Enno'
'R\"oschenthaler, Gerd-Volker'

_publ_contact_author 'Dr Igor Shevchenko'
_publ_section_title
;
 A novel type of formation of zwitterionic compounds, containing two
 phosphorus atoms of opposite charge and different coordination number
;
_journal_issue 2
_journal_name_full 'Chemical Communications'
_journal_page_first 120
_journal_paper_doi 10.1039/b109484j
_journal_year 2002
_chemical_formula_sum 'C19 H36 F7 N3 O P2'
_chemical_formula_weight 517.45
_chemical_melting_point 116.5(15)
_chemical_name_systematic
; 
? 
;
_space_group_IT_number 2
_symmetry_cell_setting triclinic
_symmetry_space_group_name_Hall '-P 1'
_symmetry_space_group_name_H-M 'P -1'
_atom_sites_solution_hydrogens geom
_atom_sites_solution_primary direct
_atom_sites_solution_secondary difmap
_audit_creation_method SHELXL-97
_cell_angle_alpha 99.440(10)
_cell_angle_beta 91.68(2)
_cell_angle_gamma 110.99(2)
_cell_formula_units_Z 2
_cell_length_a 8.987(3)
_cell_length_b 11.981(3)
_cell_length_c 12.436(2)
_cell_measurement_reflns_used 38
_cell_measurement_temperature 173(2)
_cell_measurement_theta_max 12.455
_cell_measurement_theta_min 3.322
_cell_volume 1227.6(6)
_computing_cell_refinement 'Siemens XSCANS'
_computing_data_collection 'Siemens XSCANS'
_computing_data_reduction 'Siemens XSCANS'
_computing_molecular_graphics 'Siemens SHELXTL'
_computing_publication_material 'Siemens SHELXTL'
_computing_structure_refinement 'SHELXL-97 (Sheldrick, 1997)'
_computing_structure_solution 'SHELXS-97 (Sheldrick, 1990)'
_diffrn_ambient_temperature 173(2)
_diffrn_measured_fraction_theta_full 0.995
_diffrn_measured_fraction_theta_max 0.995
_diffrn_measurement_device_type 'Siemens P4'
_diffrn_measurement_method '2\q/\w scans'
_diffrn_radiation_monochromator graphite
_diffrn_radiation_source 'normal-focus sealed tube'
_diffrn_radiation_type MoK\a
_diffrn_radiation_wavelength 0.71073
_diffrn_reflns_av_R_equivalents 0.0586
_diffrn_reflns_av_sigmaI/netI 0.0998
_diffrn_reflns_limit_h_max 11
_diffrn_reflns_limit_h_min -1
_diffrn_reflns_limit_k_max 14
_diffrn_reflns_limit_k_min -15
_diffrn_reflns_limit_l_max 16
_diffrn_reflns_limit_l_min -16
_diffrn_reflns_number 4497
_diffrn_reflns_theta_full 23.50
_diffrn_reflns_theta_max 23.50
_diffrn_reflns_theta_min 2.72
_diffrn_standards_decay_% 'random variation +/-2.0'
_diffrn_standards_interval_count 197
_diffrn_standards_number 3
_exptl_absorpt_coefficient_mu 0.246
_exptl_absorpt_correction_T_max 0.9524
_exptl_absorpt_correction_T_min 0.8662
_exptl_crystal_colour colourless
_exptl_crystal_density_diffrn 1.400
_exptl_crystal_density_method 'not measured'
_exptl_crystal_F_000 544
_exptl_crystal_size_max 0.60
_exptl_crystal_size_mid 0.50
_exptl_crystal_size_min 0.20
_refine_diff_density_max 0.731
_refine_diff_density_min -0.533
_refine_diff_density_rms 0.090
_refine_ls_extinction_method none
_refine_ls_goodness_of_fit_ref 0.977
_refine_ls_hydrogen_treatment mixed
_refine_ls_matrix_type full
_refine_ls_number_parameters 298
_refine_ls_number_reflns 3605
_refine_ls_number_restraints 0
_refine_ls_restrained_S_all 0.977
_refine_ls_R_factor_all 0.1119
_refine_ls_R_factor_gt 0.0688
_refine_ls_shift/su_max 0.000
_refine_ls_shift/su_mean 0.000
_refine_ls_structure_factor_coef Fsqd
_refine_ls_weighting_details 'calc w=1/[\s^2^(Fo^2^)+(0.0990P)^2^+0.0000P] where P=(Fo^2^+2Fc^2^)/3'
_refine_ls_weighting_scheme calc
_refine_ls_wR_factor_gt 0.1560
_refine_ls_wR_factor_ref 0.1748
_reflns_number_gt 2328
_reflns_number_total 3605
_reflns_threshold_expression >2sigma(I)
_cod_data_source_file b109484j.txt
_cod_data_source_block is2a
_cod_depositor_comments
;
The following automatic conversions were performed:

'_chemical_melting_point' value '115-118' was changed to '116.5(15)'
- the average value was taken and precision was
estimated.

'_symmetry_cell_setting' value 'Triclinic' changed to
'triclinic' according to
/usr/data/users/saulius/automatic-downloads/retrospective/RSC/lib/dictionaries/cif_core.dic
dictionary named 'cif_core.dic' version 2.4.2 from 2011-04-26.

Automatic conversion script
Id: cif_fix_values 2281 2013-09-26 08:29:07Z andrius 
;
_cod_original_cell_volume 1227.6(5)
_cod_original_sg_symbol_H-M P-1
_cod_database_code 7114094

loop_
_symmetry_equiv_pos_as_xyz
'x, y, z'
'-x, -y, -z'

loop_
_atom_site_label
_atom_site_type_symbol
_atom_site_fract_x
_atom_site_fract_y
_atom_site_fract_z
_atom_site_U_iso_or_equiv
_atom_site_adp_type
_atom_site_occupancy
_atom_site_symmetry_multiplicity
_atom_site_calc_flag
_atom_site_refinement_flags
P1 P 0.40330(16) 0.21681(10) 0.27951(9) 0.0247(3) Uani 1 1 d .
N1 N 0.2701(5) 0.0779(3) 0.2474(3) 0.0297(10) Uani 1 1 d .
C1 C 0.2559(7) -0.0058(4) 0.3266(4) 0.0388(13) Uani 1 1 d .
H1A H 0.3520 0.0292 0.3801 0.047 Uiso 1 1 calc R
H1B H 0.2544 -0.0846 0.2862 0.047 Uiso 1 1 calc R
C2 C 0.1100(8) -0.0287(5) 0.3879(5) 0.0560(17) Uani 1 1 d .
H2A H 0.1133 0.0481 0.4319 0.067 Uiso 1 1 calc R
H2B H 0.1074 -0.0862 0.4362 0.067 Uiso 1 1 calc R
H2C H 0.0139 -0.0631 0.3358 0.067 Uiso 1 1 calc R
C3 C 0.1390(6) 0.0356(4) 0.1580(4) 0.0366(13) Uani 1 1 d .
H3A H 0.1508 0.1022 0.1173 0.044 Uiso 1 1 calc R
H3B H 0.0353 0.0160 0.1901 0.044 Uiso 1 1 calc R
C4 C 0.1377(8) -0.0748(5) 0.0795(5) 0.0585(18) Uani 1 1 d .
H4A H 0.2363 -0.0539 0.0427 0.070 Uiso 1 1 calc R
H4B H 0.0450 -0.1025 0.0248 0.070 Uiso 1 1 calc R
H4C H 0.1308 -0.1399 0.1199 0.070 Uiso 1 1 calc R
N2 N 0.5747(5) 0.2034(3) 0.3083(3) 0.0260(9) Uani 1 1 d .
C5 C 0.6970(7) 0.2853(4) 0.3960(4) 0.0384(13) Uani 1 1 d .
H5A H 0.6919 0.3674 0.4047 0.046 Uiso 1 1 calc R
H5B H 0.8040 0.2917 0.3732 0.046 Uiso 1 1 calc R
C6 C 0.6805(8) 0.2457(6) 0.5057(4) 0.0595(19) Uani 1 1 d .
H6A H 0.5862 0.2560 0.5366 0.071 Uiso 1 1 calc R
H6B H 0.7764 0.2955 0.5554 0.071 Uiso 1 1 calc R
H6C H 0.6682 0.1599 0.4961 0.071 Uiso 1 1 calc R
C7 C 0.6293(7) 0.1221(5) 0.2315(4) 0.0381(13) Uani 1 1 d .
H7A H 0.7205 0.1723 0.1963 0.046 Uiso 1 1 calc R
H7B H 0.5415 0.0746 0.1733 0.046 Uiso 1 1 calc R
C8 C 0.6810(8) 0.0337(5) 0.2844(5) 0.0518(16) Uani 1 1 d .
H8A H 0.7750 0.0796 0.3369 0.062 Uiso 1 1 calc R
H8B H 0.7078 -0.0212 0.2276 0.062 Uiso 1 1 calc R
H8C H 0.5933 -0.0139 0.3225 0.062 Uiso 1 1 calc R
C9 C 0.3627(6) 0.3051(4) 0.3981(4) 0.0302(12) Uani 1 1 d .
H9A H 0.4625 0.3753 0.4266 0.036 Uiso 1 1 calc R
H9B H 0.3348 0.2544 0.4552 0.036 Uiso 1 1 calc R
P2 P 0.20028(16) 0.36428(11) 0.37810(10) 0.0296(4) Uani 1 1 d .
H2 H 0.075(6) 0.401(4) 0.367(4) 0.036 Uiso 1 1 d .
F1 F 0.0646(3) 0.2338(2) 0.3920(2) 0.0409(8) Uani 1 1 d .
F2 F 0.2222(4) 0.4144(3) 0.5115(2) 0.0425(8) Uani 1 1 d .
F3 F 0.3330(4) 0.4953(2) 0.3601(2) 0.0394(8) Uani 1 1 d .
O1 O 0.1650(4) 0.3125(3) 0.2342(2) 0.0329(8) Uani 1 1 d .
C10 C 0.2792(6) 0.3346(4) 0.1636(4) 0.0281(11) Uani 1 1 d .
C11 C 0.2482(7) 0.4016(5) 0.0779(4) 0.0394(14) Uani 1 1 d .
H11A H 0.3320 0.4133 0.0275 0.047 Uiso 1 1 calc R
H11B H 0.2489 0.4810 0.1137 0.047 Uiso 1 1 calc R
H11C H 0.1437 0.3539 0.0370 0.047 Uiso 1 1 calc R
C12 C 0.4005(6) 0.2950(4) 0.1689(3) 0.0240(11) Uani 1 1 d .
C13 C 0.5234(6) 0.3089(4) 0.0900(3) 0.0256(10) Uani 1 1 d .
C14 C 0.4773(7) 0.2250(4) -0.0174(4) 0.0350(12) Uani 1 1 d .
F4 F 0.3189(4) 0.1798(3) -0.0458(2) 0.0478(8) Uani 1 1 d .
F5 F 0.5174(5) 0.1260(3) -0.0233(2) 0.0610(10) Uani 1 1 d .
F6 F 0.5426(4) 0.2761(3) -0.1027(2) 0.0569(10) Uani 1 1 d .
C15 C 0.6777(6) 0.3862(4) 0.1131(4) 0.0274(11) Uani 1 1 d .
F7 F 0.7877(4) 0.3630(3) 0.0501(2) 0.0399(8) Uani 1 1 d .
N3 N 0.7470(5) 0.4868(3) 0.1900(3) 0.0306(10) Uani 1 1 d .
C16 C 0.9104(6) 0.5140(5) 0.2404(4) 0.0334(12) Uani 1 1 d .
H16A H 0.9324 0.4379 0.2296 0.040 Uiso 1 1 calc R
H16B H 0.9141 0.5420 0.3203 0.040 Uiso 1 1 calc R
C17 C 1.0426(7) 0.6102(5) 0.1948(5) 0.0448(14) Uani 1 1 d .
H17A H 1.0362 0.5859 0.1151 0.054 Uiso 1 1 calc R
H17B H 1.1472 0.6179 0.2274 0.054 Uiso 1 1 calc R
H17C H 1.0292 0.6886 0.2126 0.054 Uiso 1 1 calc R
C18 C 0.6502(6) 0.5531(4) 0.2415(4) 0.0335(12) Uani 1 1 d .
H18A H 0.6127 0.5219 0.3087 0.040 Uiso 1 1 calc R
H18B H 0.5544 0.5362 0.1908 0.040 Uiso 1 1 calc R
C19 C 0.7393(7) 0.6902(4) 0.2714(4) 0.0400(13) Uani 1 1 d .
H19A H 0.8317 0.7081 0.3242 0.048 Uiso 1 1 calc R
H19B H 0.6674 0.7286 0.3041 0.048 Uiso 1 1 calc R
H19C H 0.7761 0.7221 0.2053 0.048 Uiso 1 1 calc R

loop_
_atom_site_aniso_label
_atom_site_aniso_U_11
_atom_site_aniso_U_22
_atom_site_aniso_U_33
_atom_site_aniso_U_23
_atom_site_aniso_U_13
_atom_site_aniso_U_12
P1 0.0315(8) 0.0177(6) 0.0254(6) 0.0077(5) 0.0007(5) 0.0083(6)
N1 0.036(3) 0.018(2) 0.034(2) 0.0105(16) -0.0043(19) 0.0077(19)
C1 0.049(4) 0.023(3) 0.043(3) 0.014(2) 0.000(3) 0.009(3)
C2 0.060(4) 0.041(3) 0.074(4) 0.036(3) 0.015(4) 0.016(3)
C3 0.038(3) 0.028(3) 0.039(3) 0.008(2) -0.011(2) 0.007(2)
C4 0.082(5) 0.032(3) 0.049(3) -0.001(3) -0.031(3) 0.013(3)
N2 0.029(2) 0.021(2) 0.026(2) 0.0063(16) -0.0011(18) 0.0076(19)
C5 0.040(3) 0.024(3) 0.051(3) 0.002(2) -0.011(3) 0.015(3)
C6 0.087(5) 0.063(4) 0.042(3) -0.003(3) -0.021(3) 0.052(4)
C7 0.044(3) 0.042(3) 0.035(3) 0.006(2) -0.003(3) 0.025(3)
C8 0.061(4) 0.037(3) 0.059(4) -0.001(3) -0.006(3) 0.025(3)
C9 0.033(3) 0.028(3) 0.030(3) 0.010(2) 0.000(2) 0.010(2)
P2 0.0342(8) 0.0265(7) 0.0301(7) 0.0079(5) 0.0028(6) 0.0124(6)
F1 0.0376(19) 0.0359(17) 0.0494(17) 0.0182(13) 0.0060(14) 0.0090(15)
F2 0.055(2) 0.0457(18) 0.0320(16) 0.0055(13) 0.0059(14) 0.0253(16)
F3 0.050(2) 0.0213(14) 0.0475(17) 0.0103(12) 0.0064(15) 0.0117(14)
O1 0.036(2) 0.0347(19) 0.0296(18) 0.0080(14) -0.0004(16) 0.0150(17)
C10 0.037(3) 0.018(2) 0.026(3) 0.0041(19) -0.004(2) 0.006(2)
C11 0.061(4) 0.039(3) 0.032(3) 0.017(2) 0.000(3) 0.031(3)
C12 0.027(3) 0.016(2) 0.027(2) 0.0072(18) -0.004(2) 0.004(2)
C13 0.036(3) 0.023 0.023(2) 0.0097(18) 0.001(2) 0.014(2)
C14 0.044(4) 0.031(3) 0.032(3) 0.010(2) 0.005(3) 0.015(3)
F4 0.054(2) 0.0481(19) 0.0332(16) -0.0033(14) -0.0051(15) 0.0150(17)
F5 0.097(3) 0.0435(19) 0.0476(19) -0.0086(14) -0.0139(18) 0.040(2)
F6 0.078(3) 0.051(2) 0.0268(16) 0.0097(14) 0.0100(16) 0.0044(19)
C15 0.034(3) 0.029(3) 0.024(2) 0.014(2) 0.004(2) 0.012(2)
F7 0.0452(19) 0.0395(17) 0.0364(16) 0.0098(12) 0.0116(14) 0.0155(15)
N3 0.036(3) 0.020(2) 0.032(2) 0.0087(17) -0.0005(19) 0.0055(19)
C16 0.031(3) 0.037(3) 0.033(3) 0.011(2) 0.002(2) 0.012(3)
C17 0.043(4) 0.039(3) 0.049(3) 0.011(2) 0.005(3) 0.010(3)
C18 0.039(3) 0.025(3) 0.036(3) 0.007(2) -0.002(2) 0.010(2)
C19 0.049(4) 0.021(3) 0.044(3) 0.005(2) -0.004(3) 0.007(3)

loop_
_atom_type_symbol
_atom_type_description
_atom_type_scat_dispersion_real
_atom_type_scat_dispersion_imag
_atom_type_scat_source
C C 0.0033 0.0016 'International Tables Vol C Tables 4.2.6.8 and 6.1.1.4'
H H 0.0000 0.0000 'International Tables Vol C Tables 4.2.6.8 and 6.1.1.4'
N N 0.0061 0.0033 'International Tables Vol C Tables 4.2.6.8 and 6.1.1.4'
O O 0.0106 0.0060 'International Tables Vol C Tables 4.2.6.8 and 6.1.1.4'
F F 0.0171 0.0103 'International Tables Vol C Tables 4.2.6.8 and 6.1.1.4'
P P 0.1023 0.0942 'International Tables Vol C Tables 4.2.6.8 and 6.1.1.4'

loop_
_geom_angle_atom_site_label_1
_geom_angle_atom_site_label_2
_geom_angle_atom_site_label_3
_geom_angle
N1 P1 N2 106.3(2)
N1 P1 C12 109.0(2)
N2 P1 C12 114.7(2)
N1 P1 C9 113.1(2)
N2 P1 C9 107.7(2)
C12 P1 C9 106.2(2)
C3 N1 C1 115.6(4)
C3 N1 P1 124.9(3)
C1 N1 P1 118.2(3)
N1 C1 C2 114.3(4)
N1 C3 C4 112.5(4)
C5 N2 C7 114.6(4)
C5 N2 P1 124.3(3)
C7 N2 P1 120.0(3)
N2 C5 C6 114.6(5)
N2 C7 C8 114.3(4)
P1 C9 P2 116.5(3)
F1 P2 F2 91.14(16)
F1 P2 F3 177.93(17)
F2 P2 F3 90.49(16)
F1 P2 O1 88.14(16)
F2 P2 O1 176.21(17)
F3 P2 O1 90.16(16)
F1 P2 C9 90.67(19)
F2 P2 C9 88.03(18)
F3 P2 C9 90.66(19)
O1 P2 C9 95.70(18)
C10 O1 P2 124.9(3)
C12 C10 O1 122.1(4)
C12 C10 C11 125.4(5)
O1 C10 C11 112.4(4)
C10 C12 C13 124.9(4)
C10 C12 P1 114.8(4)
C13 C12 P1 120.3(3)
C15 C13 C14 118.1(4)
C15 C13 C12 124.2(4)
C14 C13 C12 117.5(4)
F4 C14 F5 104.5(4)
F4 C14 F6 104.8(4)
F5 C14 F6 104.3(4)
F4 C14 C13 113.0(4)
F5 C14 C13 114.7(4)
F6 C14 C13 114.4(4)
N3 C15 C13 131.4(4)
N3 C15 F7 110.8(4)
C13 C15 F7 117.7(4)
C15 N3 C18 120.0(4)
C15 N3 C16 119.3(4)
C18 N3 C16 119.2(4)
N3 C16 C17 114.4(4)
N3 C18 C19 113.8(4)

loop_
_geom_bond_atom_site_label_1
_geom_bond_atom_site_label_2
_geom_bond_distance
P1 N1 1.640(4)
P1 N2 1.640(4)
P1 C12 1.792(4)
P1 C9 1.796(5)
N1 C3 1.480(6)
N1 C1 1.494(6)
C1 C2 1.498(8)
C3 C4 1.506(7)
N2 C5 1.472(6)
N2 C7 1.472(6)
C5 C6 1.510(7)
C7 C8 1.527(7)
C9 P2 1.863(5)
P2 F1 1.642(3)
P2 F2 1.649(3)
P2 F3 1.651(3)
P2 O1 1.774(3)
O1 C10 1.353(6)
C10 C12 1.339(7)
C10 C11 1.510(6)
C12 C13 1.482(6)
C13 C15 1.354(7)
C13 C14 1.481(6)
C14 F4 1.342(6)
C14 F5 1.350(6)
C14 F6 1.355(6)
C15 N3 1.344(6)
C15 F7 1.356(5)
N3 C18 1.470(6)
N3 C16 1.480(6)
C16 C17 1.528(7)
C18 C19 1.522(6)

loop_
_geom_torsion_atom_site_label_1
_geom_torsion_atom_site_label_2
_geom_torsion_atom_site_label_3
_geom_torsion_atom_site_label_4
_geom_torsion
N2 P1 N1 C3 -140.1(4)
C12 P1 N1 C3 -16.0(4)
C9 P1 N1 C3 101.9(4)
N2 P1 N1 C1 53.7(4)
C12 P1 N1 C1 177.8(3)
C9 P1 N1 C1 -64.3(4)
C3 N1 C1 C2 -61.4(6)
P1 N1 C1 C2 106.1(5)
C1 N1 C3 C4 -67.3(6)
P1 N1 C3 C4 126.1(4)
N1 P1 N2 C5 -142.3(4)
C12 P1 N2 C5 97.3(4)
C9 P1 N2 C5 -20.7(4)
N1 P1 N2 C7 50.5(4)
C12 P1 N2 C7 -70.0(4)
C9 P1 N2 C7 172.0(4)
C7 N2 C5 C6 -101.8(5)
P1 N2 C5 C6 90.4(5)
C5 N2 C7 C8 61.9(6)
P1 N2 C7 C8 -129.7(4)
N1 P1 C9 P2 -76.4(3)
N2 P1 C9 P2 166.4(2)
C12 P1 C9 P2 43.1(3)
P1 C9 P2 F1 83.3(3)
P1 C9 P2 F2 174.4(3)
P1 C9 P2 F3 -95.1(3)
P1 C9 P2 O1 -4.9(3)
F1 P2 O1 C10 -142.1(3)
F2 P2 O1 C10 139(3)
F3 P2 O1 C10 39.0(3)
C9 P2 O1 C10 -51.6(4)
P2 O1 C10 C12 61.8(5)
P2 O1 C10 C11 -120.9(4)
O1 C10 C12 C13 175.8(4)
C11 C10 C12 C13 -1.1(7)
O1 C10 C12 P1 -2.4(6)
C11 C10 C12 P1 -179.3(4)
N1 P1 C12 C10 77.9(4)
N2 P1 C12 C10 -163.1(3)
C9 P1 C12 C10 -44.3(4)
N1 P1 C12 C13 -100.4(4)
N2 P1 C12 C13 18.6(4)
C9 P1 C12 C13 137.4(4)
C10 C12 C13 C15 108.2(6)
P1 C12 C13 C15 -73.7(5)
C10 C12 C13 C14 -77.4(6)
P1 C12 C13 C14 100.7(4)
C15 C13 C14 F4 -161.2(4)
C12 C13 C14 F4 24.0(6)
C15 C13 C14 F5 79.1(6)
C12 C13 C14 F5 -95.7(5)
C15 C13 C14 F6 -41.4(6)
C12 C13 C14 F6 143.8(4)
C14 C13 C15 N3 164.1(5)
C12 C13 C15 N3 -21.6(8)
C14 C13 C15 F7 -15.7(6)
C12 C13 C15 F7 158.6(4)
C13 C15 N3 C18 -21.0(7)
F7 C15 N3 C18 158.8(4)
C13 C15 N3 C16 144.9(5)
F7 C15 N3 C16 -35.3(5)
C15 N3 C16 C17 101.0(5)
C18 N3 C16 C17 -93.0(5)
C15 N3 C18 C19 -146.4(4)
C16 N3 C18 C19 47.7(6)
